data_4337348
loop_
_publ_author_name
'Wickramasinghe, Lasantha A.'
'Sharp, Paul R.'

_publ_section_title
;
 Photoreduction of Pt(IV) Halo-Hydroxo Complexes: Possible Hypohalous Acid
 Elimination.
;
_journal_issue 3
_journal_name_full 'Inorganic chemistry'
_journal_page_first 1430
_journal_page_last 1442
_journal_paper_doi 10.1021/ic402358s
_journal_volume 53
_journal_year 2014
_chemical_formula_sum 'C19 H35 Cl2 F3 O P2 Pt'
_chemical_formula_weight 664.40
_chemical_name_systematic
; 
 ? 
;
_space_group_IT_number 2
_symmetry_cell_setting triclinic
_symmetry_space_group_name_Hall '-P 1'
_symmetry_space_group_name_H-M 'P -1'
_atom_sites_solution_hydrogens geom
_atom_sites_solution_primary direct
_atom_sites_solution_secondary difmap
_audit_creation_method SHELXL-97
_cell_angle_alpha 77.882(2)
_cell_angle_beta 85.522(2)
_cell_angle_gamma 89.135(2)
_cell_formula_units_Z 4
_cell_length_a 10.3696(17)
_cell_length_b 13.660(2)
_cell_length_c 17.993(3)
_cell_measurement_reflns_used 9928
_cell_measurement_temperature 173(2)
_cell_measurement_theta_max 27.47
_cell_measurement_theta_min 2.32
_cell_volume 2484.3(7)
_computing_cell_refinement 'APEX2 (Bruker AXS, 2008)'
_computing_data_collection 'APEX2 (Bruker AXS, 2008)'
_computing_data_reduction 'APEX2 (Bruker AXS, 2008)'
_computing_molecular_graphics 'X-SEED, Barbour, 2001'
_computing_publication_material 'CIFTAB (Sheldrick, 1997)'
_computing_structure_refinement 'SHELXL-97 (Sheldrick, 1997)'
_computing_structure_solution 'SHELXS-97 (Sheldrick, 1997)'
_diffrn_ambient_temperature 173(2)
_diffrn_measured_fraction_theta_full 0.981
_diffrn_measured_fraction_theta_max 0.981
_diffrn_measurement_device_type 'Bruker APEXII CCD area detector'
_diffrn_measurement_method 'omega scans'
_diffrn_radiation_monochromator graphite
_diffrn_radiation_source 'fine-focus sealed tube'
_diffrn_radiation_type MoK\a
_diffrn_radiation_wavelength 0.71073
_diffrn_reflns_av_R_equivalents 0.0251
_diffrn_reflns_av_sigmaI/netI 0.0314
_diffrn_reflns_limit_h_max 13
_diffrn_reflns_limit_h_min -13
_diffrn_reflns_limit_k_max 17
_diffrn_reflns_limit_k_min -17
_diffrn_reflns_limit_l_max 23
_diffrn_reflns_limit_l_min -23
_diffrn_reflns_number 28995
_diffrn_reflns_theta_full 27.50
_diffrn_reflns_theta_max 27.50
_diffrn_reflns_theta_min 1.52
_diffrn_standards_decay_% 0.0
_exptl_absorpt_coefficient_mu 6.022
_exptl_absorpt_correction_T_max 0.5842
_exptl_absorpt_correction_T_min 0.1527
_exptl_absorpt_correction_type multi-scan
_exptl_absorpt_process_details
;
 Data were corrected for decay and absorption using the program SADABS 
 (Sheldrick, G. M. (2003). SADABS. Version 2.10. University of
 G\"ottingen, Germany).
;
_exptl_crystal_colour colourless
_exptl_crystal_density_diffrn 1.776
_exptl_crystal_density_method 'not measured'
_exptl_crystal_description Prism
_exptl_crystal_F_000 1304
_exptl_crystal_size_max 0.50
_exptl_crystal_size_mid 0.25
_exptl_crystal_size_min 0.10
_refine_diff_density_max 1.668
_refine_diff_density_min -1.319
_refine_diff_density_rms 0.115
_refine_ls_extinction_method none
_refine_ls_goodness_of_fit_ref 1.051
_refine_ls_hydrogen_treatment constr
_refine_ls_matrix_type full
_refine_ls_number_parameters 575
_refine_ls_number_reflns 11200
_refine_ls_number_restraints 60
_refine_ls_restrained_S_all 1.049
_refine_ls_R_factor_all 0.0369
_refine_ls_R_factor_gt 0.0295
_refine_ls_shift/su_max 0.011
_refine_ls_shift/su_mean 0.001
_refine_ls_structure_factor_coef Fsqd
_refine_ls_weighting_details 'calc w=1/[\s^2^(Fo^2^)+(0.0227P)^2^+7.2686P] where P=(Fo^2^+2Fc^2^)/3'
_refine_ls_weighting_scheme calc
_refine_ls_wR_factor_gt 0.0663
_refine_ls_wR_factor_ref 0.0691
_reflns_number_gt 9652
_reflns_number_total 11200
_reflns_threshold_expression >2sigma(I)
_cod_data_source_file ic402358s_si_002.cif
_cod_data_source_block y:\x-ray\lasantha\pt4ohf\pt4ohf
_cod_depositor_comments
;
The following automatic conversions were performed:

'_symmetry_cell_setting' value 'Triclinic' changed to 'triclinic'
according to
/usr/data/users/saulius/automatic-downloads/current/ACS/lib/dictionaries/cif_core.dic
dictionary named 'cif_core.dic' version 2.4.2 from 2011-04-26.

Automatic conversion script
Id: cif_fix_values 2281 2013-09-26 08:29:07Z andrius 
;
_cod_original_cell_volume 2484.4(7)
_cod_original_sg_symbol_H-M 'P-1   '
_cod_database_code 4337348

loop_
_symmetry_equiv_pos_as_xyz
'x, y, z'
'-x, -y, -z'

loop_
_atom_site_label
_atom_site_type_symbol
_atom_site_fract_x
_atom_site_fract_y
_atom_site_fract_z
_atom_site_U_iso_or_equiv
_atom_site_adp_type
_atom_site_occupancy
_atom_site_symmetry_multiplicity
_atom_site_calc_flag
_atom_site_refinement_flags
_atom_site_disorder_assembly
_atom_site_disorder_group
Pt1A Pt 0.051697(14) 0.061666(11) 0.158841(9) 0.02346(5) Uani 1 1 d . . .
Pt1B Pt 0.386089(16) 0.528879(12) 0.235314(10) 0.02878(5) Uani 1 1 d . . .
Cl1A Cl 0.04360(10) 0.22412(8) 0.18297(7) 0.0337(2) Uani 1 1 d . . .
Cl1B Cl 0.42704(12) 0.39011(9) 0.17892(7) 0.0374(3) Uani 1 1 d . . .
Cl2A Cl -0.08149(11) 0.11102(10) 0.05065(7) 0.0396(3) Uani 1 1 d . . .
Cl2B Cl 0.54208(13) 0.63257(10) 0.14555(8) 0.0494(3) Uani 1 1 d . . .
P1A P 0.24484(10) 0.09875(8) 0.07897(6) 0.0255(2) Uani 1 1 d . . .
P1B P 0.56180(15) 0.47859(11) 0.31217(9) 0.0483(4) Uani 1 1 d . . .
P2A P -0.14473(12) 0.02202(10) 0.23476(9) 0.0431(3) Uani 1 1 d . . .
P2B P 0.21603(12) 0.57867(8) 0.15465(7) 0.0309(2) Uani 1 1 d . . .
F1A F 0.3703(16) -0.2143(6) 0.4606(9) 0.093(5) Uani 0.65(3) 1 d PD A 1
F1A' F 0.323(3) -0.191(3) 0.4870(16) 0.132(14) Uani 0.35(3) 1 d PD A 2
F1B F -0.027(2) 0.2022(10) 0.4962(14) 0.106(5) Uani 0.65(6) 1 d PD B 1
F1B' F -0.1114(18) 0.315(4) 0.5046(19) 0.102(10) Uani 0.35(6) 1 d PD B 2
F2A F 0.3522(12) -0.0795(11) 0.4996(5) 0.090(5) Uani 0.65(3) 1 d PD A 1
F2A' F 0.413(5) -0.0539(14) 0.4784(19) 0.175(18) Uani 0.35(3) 1 d PD A 2
F2B F -0.0971(14) 0.3397(12) 0.5161(11) 0.116(7) Uani 0.65(6) 1 d PD B 1
F2B' F 0.046(4) 0.310(4) 0.5708(12) 0.131(15) Uani 0.35(6) 1 d PD B 2
F3A F 0.5049(7) -0.1019(12) 0.4232(6) 0.078(4) Uani 0.65(3) 1 d PD A 1
F3A' F 0.488(3) -0.154(4) 0.4139(14) 0.160(15) Uani 0.35(3) 1 d PD A 2
F3B F 0.0625(19) 0.275(2) 0.5718(8) 0.130(7) Uani 0.65(6) 1 d PD B 1
F3B' F 0.017(5) 0.1925(10) 0.515(2) 0.122(13) Uani 0.35(6) 1 d PD B 2
O1A O 0.0560(3) -0.0773(2) 0.13604(18) 0.0333(7) Uani 1 1 d . . .
H1A H 0.0229 -0.0759 0.0947 0.040 Uiso 1 1 calc R . .
O1B O 0.3530(4) 0.6524(2) 0.2802(2) 0.0448(9) Uani 1 1 d . . .
H1B H 0.3992 0.6999 0.2552 0.054 Uiso 1 1 calc R . .
C1A C 0.1577(4) 0.0071(3) 0.2500(2) 0.0242(8) Uani 1 1 d . . .
C1B C 0.2593(4) 0.4515(3) 0.3195(2) 0.0295(9) Uani 1 1 d . . .
C2A C 0.1669(4) -0.0956(3) 0.2759(2) 0.0294(9) Uani 1 1 d . . .
H2A H 0.1226 -0.1389 0.2514 0.035 Uiso 1 1 calc R . .
C2B C 0.2085(4) 0.3579(3) 0.3177(3) 0.0304(9) Uani 1 1 d . . .
H2B H 0.2293 0.3295 0.2744 0.037 Uiso 1 1 calc R . .
C3A C 0.2392(5) -0.1371(4) 0.3368(3) 0.0363(11) Uani 1 1 d . . .
H3A H 0.2453 -0.2077 0.3530 0.044 Uiso 1 1 calc R . .
C3B C 0.1286(5) 0.3056(4) 0.3777(3) 0.0380(11) Uani 1 1 d . . .
H3B H 0.0947 0.2424 0.3749 0.046 Uiso 1 1 calc R . .
C4A C 0.3025(4) -0.0743(4) 0.3735(3) 0.0362(10) Uani 1 1 d . A .
C4B C 0.0979(5) 0.3451(4) 0.4414(3) 0.0448(13) Uani 1 1 d . B .
C5A C 0.2930(4) 0.0281(4) 0.3496(3) 0.0373(11) Uani 1 1 d . . .
H5A H 0.3354 0.0708 0.3754 0.045 Uiso 1 1 calc R . .
C5B C 0.1450(6) 0.4385(4) 0.4441(3) 0.0494(14) Uani 1 1 d . . .
H5B H 0.1225 0.4668 0.4873 0.059 Uiso 1 1 calc R . .
C6A C 0.2224(4) 0.0691(3) 0.2887(2) 0.0294(9) Uani 1 1 d . . .
H6A H 0.2173 0.1398 0.2727 0.035 Uiso 1 1 calc R . .
C6B C 0.2246(5) 0.4908(4) 0.3842(3) 0.0417(12) Uani 1 1 d . . .
H6B H 0.2564 0.5547 0.3870 0.050 Uiso 1 1 calc R . .
C7A C 0.3805(5) -0.1168(4) 0.4385(3) 0.0542(15) Uani 1 1 d D . .
C7B C 0.0115(7) 0.2898(5) 0.5067(3) 0.069(2) Uani 1 1 d D . .
C8A C 0.3270(4) -0.0105(4) 0.0551(3) 0.0361(11) Uani 1 1 d . . .
H8A1 H 0.2627 -0.0512 0.0371 0.043 Uiso 1 1 calc R . .
H8A2 H 0.3921 0.0128 0.0120 0.043 Uiso 1 1 calc R . .
C8B C 0.5264(6) 0.3802(4) 0.3953(3) 0.0505(14) Uani 1 1 d . . .
H8B1 H 0.5989 0.3755 0.4286 0.061 Uiso 1 1 calc R . .
H8B2 H 0.4479 0.3989 0.4242 0.061 Uiso 1 1 calc R . .
C9A C 0.3943(5) -0.0779(4) 0.1185(3) 0.0491(14) Uani 1 1 d . . .
H9A1 H 0.4590 -0.0391 0.1369 0.074 Uiso 1 1 calc R . .
H9A2 H 0.4369 -0.1330 0.0991 0.074 Uiso 1 1 calc R . .
H9A3 H 0.3304 -0.1051 0.1606 0.074 Uiso 1 1 calc R . .
C9B C 0.5047(6) 0.2768(4) 0.3778(3) 0.0513(14) Uani 1 1 d . . .
H9B1 H 0.5877 0.2494 0.3619 0.077 Uiso 1 1 calc R . .
H9B2 H 0.4463 0.2831 0.3368 0.077 Uiso 1 1 calc R . .
H9B3 H 0.4662 0.2318 0.4237 0.077 Uiso 1 1 calc R . .
C10A C 0.3637(4) 0.1651(3) 0.1181(3) 0.0316(10) Uani 1 1 d . . .
H10A H 0.3228 0.2262 0.1306 0.038 Uiso 1 1 calc R . .
H10B H 0.3884 0.1223 0.1664 0.038 Uiso 1 1 calc R . .
C10B C 0.6374(10) 0.5823(6) 0.3406(5) 0.099(3) Uani 1 1 d . . .
H10C H 0.7292 0.5651 0.3483 0.119 Uiso 1 1 calc R . .
H10D H 0.6359 0.6415 0.2982 0.119 Uiso 1 1 calc R . .
C11A C 0.4869(4) 0.1958(4) 0.0663(3) 0.0400(11) Uani 1 1 d . . .
H11A H 0.5311 0.1358 0.0556 0.060 Uiso 1 1 calc R . .
H11B H 0.5443 0.2322 0.0918 0.060 Uiso 1 1 calc R . .
H11C H 0.4642 0.2390 0.0184 0.060 Uiso 1 1 calc R . .
C11B C 0.5834(11) 0.6075(8) 0.4039(5) 0.128(4) Uani 1 1 d . . .
H11D H 0.6042 0.5567 0.4485 0.191 Uiso 1 1 calc R . .
H11E H 0.4894 0.6117 0.4015 0.191 Uiso 1 1 calc R . .
H11F H 0.6171 0.6726 0.4081 0.191 Uiso 1 1 calc R . .
C12A C 0.2206(5) 0.1756(4) -0.0143(3) 0.0474(13) Uani 1 1 d . . .
H12A H 0.3026 0.1775 -0.0467 0.057 Uiso 1 1 calc R . .
H12B H 0.1548 0.1430 -0.0379 0.057 Uiso 1 1 calc R . .
C12B C 0.6981(6) 0.4317(6) 0.2590(4) 0.082(2) Uani 1 1 d . . .
H12C H 0.6657 0.3787 0.2353 0.098 Uiso 1 1 calc R . .
H12D H 0.7305 0.4871 0.2172 0.098 Uiso 1 1 calc R . .
C13A C 0.1784(6) 0.2817(5) -0.0144(4) 0.073(2) Uani 1 1 d . . .
H13A H 0.0959 0.2811 0.0163 0.110 Uiso 1 1 calc R . .
H13B H 0.1677 0.3172 -0.0668 0.110 Uiso 1 1 calc R . .
H13C H 0.2441 0.3158 0.0074 0.110 Uiso 1 1 calc R . .
C13B C 0.8129(6) 0.3892(6) 0.3048(5) 0.094(3) Uani 1 1 d . . .
H13D H 0.7851 0.3292 0.3426 0.142 Uiso 1 1 calc R . .
H13E H 0.8438 0.4395 0.3308 0.142 Uiso 1 1 calc R . .
H13F H 0.8829 0.3716 0.2701 0.142 Uiso 1 1 calc R . .
C14A C -0.1389(7) -0.0228(6) 0.3330(4) 0.0713(19) Uani 1 1 d . . .
H14A H -0.2251 -0.0492 0.3550 0.086 Uiso 1 1 calc R . .
H14B H -0.0762 -0.0786 0.3419 0.086 Uiso 1 1 calc R . .
C14B C 0.1149(5) 0.6789(4) 0.1791(3) 0.0456(13) Uani 1 1 d . . .
H14C H 0.1717 0.7352 0.1824 0.055 Uiso 1 1 calc R . .
H14D H 0.0588 0.7031 0.1370 0.055 Uiso 1 1 calc R . .
C15A C -0.1011(6) 0.0554(7) 0.3718(5) 0.084(2) Uani 1 1 d . . .
H15A H -0.0271 0.0928 0.3427 0.126 Uiso 1 1 calc R . .
H15B H -0.0770 0.0245 0.4230 0.126 Uiso 1 1 calc R . .
H15C H -0.1739 0.1012 0.3756 0.126 Uiso 1 1 calc R . .
C15B C 0.0297(6) 0.6520(4) 0.2529(4) 0.0591(16) Uani 1 1 d . . .
H15D H 0.0841 0.6336 0.2958 0.089 Uiso 1 1 calc R . .
H15E H -0.0259 0.5953 0.2511 0.089 Uiso 1 1 calc R . .
H15F H -0.0241 0.7096 0.2594 0.089 Uiso 1 1 calc R . .
C16A C -0.2295(6) -0.0812(6) 0.1963(5) 0.074(2) Uani 1 1 d . . .
H16A H -0.2798 -0.0474 0.1536 0.088 Uiso 1 1 calc R . .
H16B H -0.1611 -0.1207 0.1745 0.088 Uiso 1 1 calc R . .
C16B C 0.1086(4) 0.4756(3) 0.1536(3) 0.0333(10) Uani 1 1 d . . .
H16C H 0.1598 0.4230 0.1345 0.040 Uiso 1 1 calc R . .
H16D H 0.0760 0.4469 0.2067 0.040 Uiso 1 1 calc R . .
C17A C -0.3120(11) -0.1484(7) 0.2463(6) 0.125(4) Uani 1 1 d . . .
H17A H -0.2685 -0.1764 0.2924 0.187 Uiso 1 1 calc R . .
H17B H -0.3350 -0.2026 0.2217 0.187 Uiso 1 1 calc R . .
H17C H -0.3907 -0.1134 0.2599 0.187 Uiso 1 1 calc R . .
C17B C -0.0072(6) 0.5003(4) 0.1060(3) 0.0524(14) Uani 1 1 d . . .
H17D H 0.0216 0.5398 0.0555 0.079 Uiso 1 1 calc R . .
H17E H -0.0702 0.5390 0.1314 0.079 Uiso 1 1 calc R . .
H17F H -0.0474 0.4381 0.1003 0.079 Uiso 1 1 calc R . .
C18A C -0.2596(5) 0.1241(4) 0.2201(3) 0.0489(13) Uani 1 1 d . . .
H18A H -0.2231 0.1812 0.2374 0.059 Uiso 1 1 calc R . .
H18B H -0.2684 0.1455 0.1646 0.059 Uiso 1 1 calc R . .
C18B C 0.2685(5) 0.6312(4) 0.0552(3) 0.0445(12) Uani 1 1 d . . .
H18C H 0.1925 0.6615 0.0291 0.053 Uiso 1 1 calc R . .
H18D H 0.3309 0.6857 0.0539 0.053 Uiso 1 1 calc R . .
C19A C -0.3936(5) 0.1021(5) 0.2598(4) 0.0635(17) Uani 1 1 d . . .
H19A H -0.4348 0.0502 0.2396 0.095 Uiso 1 1 calc R . .
H19B H -0.4459 0.1632 0.2509 0.095 Uiso 1 1 calc R . .
H19C H -0.3867 0.0787 0.3147 0.095 Uiso 1 1 calc R . .
C19B C 0.3303(6) 0.5585(5) 0.0107(3) 0.0574(15) Uani 1 1 d . . .
H19D H 0.2707 0.5030 0.0126 0.086 Uiso 1 1 calc R . .
H19E H 0.4104 0.5325 0.0330 0.086 Uiso 1 1 calc R . .
H19F H 0.3501 0.5929 -0.0424 0.086 Uiso 1 1 calc R . .

loop_
_atom_site_aniso_label
_atom_site_aniso_U_11
_atom_site_aniso_U_22
_atom_site_aniso_U_33
_atom_site_aniso_U_23
_atom_site_aniso_U_13
_atom_site_aniso_U_12
Pt1A 0.02171(8) 0.02146(8) 0.02754(9) -0.00568(6) -0.00244(6) 0.00009(6)
Pt1B 0.03370(10) 0.02341(9) 0.02787(9) -0.00372(7) 0.00267(7) -0.00575(7)
Cl1A 0.0332(5) 0.0230(5) 0.0455(6) -0.0097(4) -0.0003(5) 0.0008(4)
Cl1B 0.0424(6) 0.0334(6) 0.0357(6) -0.0086(5) 0.0059(5) 0.0029(5)
Cl2A 0.0327(6) 0.0492(7) 0.0383(6) -0.0090(5) -0.0113(5) 0.0055(5)
Cl2B 0.0451(7) 0.0462(7) 0.0483(8) 0.0079(6) 0.0051(6) -0.0172(6)
P1A 0.0247(5) 0.0263(5) 0.0246(5) -0.0036(4) -0.0016(4) 0.0019(4)
P1B 0.0535(8) 0.0367(7) 0.0543(9) -0.0014(6) -0.0209(7) -0.0118(6)
P2A 0.0273(6) 0.0346(7) 0.0622(9) -0.0039(6) 0.0119(6) -0.0005(5)
P2B 0.0369(6) 0.0219(5) 0.0318(6) -0.0024(4) 0.0021(5) -0.0013(5)
F1A 0.135(12) 0.052(5) 0.085(9) 0.025(4) -0.067(7) -0.007(5)
F1A' 0.107(18) 0.19(3) 0.065(14) 0.082(15) -0.053(12) -0.082(18)
F1B 0.173(11) 0.050(5) 0.088(9) -0.026(6) 0.080(8) -0.061(7)
F1B' 0.080(13) 0.10(2) 0.096(15) 0.029(14) 0.023(12) -0.031(12)
F2A 0.097(7) 0.145(12) 0.030(4) -0.022(5) -0.018(4) 0.054(7)
F2A' 0.30(4) 0.096(13) 0.13(2) 0.021(16) -0.18(3) -0.06(2)
F2B 0.118(11) 0.064(6) 0.158(12) -0.044(8) 0.106(11) -0.036(6)
F2B' 0.20(3) 0.14(2) 0.049(14) -0.026(15) 0.075(17) -0.081(18)
F3A 0.035(4) 0.135(9) 0.054(5) 0.006(5) -0.017(3) -0.001(4)
F3A' 0.111(19) 0.24(4) 0.124(18) 0.00(2) -0.066(17) 0.08(2)
F3B 0.180(13) 0.146(14) 0.041(7) 0.032(7) 0.004(8) -0.065(9)
F3B' 0.19(3) 0.066(13) 0.078(16) 0.035(13) 0.081(15) 0.023(16)
O1A 0.0416(18) 0.0244(15) 0.0372(18) -0.0131(13) -0.0067(15) 0.0021(13)
O1B 0.063(2) 0.0322(18) 0.042(2) -0.0148(16) 0.0008(17) -0.0029(17)
C1A 0.024(2) 0.027(2) 0.022(2) -0.0048(16) 0.0003(16) -0.0014(16)
C1B 0.034(2) 0.027(2) 0.026(2) -0.0032(17) 0.0034(18) -0.0036(18)
C2A 0.036(2) 0.028(2) 0.024(2) -0.0055(17) 0.0003(18) -0.0008(18)
C2B 0.035(2) 0.024(2) 0.030(2) -0.0048(18) 0.0034(19) 0.0012(18)
C3A 0.043(3) 0.030(2) 0.032(2) -0.0009(19) 0.003(2) 0.004(2)
C3B 0.044(3) 0.029(2) 0.036(3) -0.002(2) 0.008(2) -0.006(2)
C4A 0.033(2) 0.043(3) 0.029(2) 0.001(2) -0.0045(19) -0.001(2)
C4B 0.056(3) 0.039(3) 0.034(3) -0.001(2) 0.017(2) -0.005(2)
C5A 0.034(2) 0.047(3) 0.032(2) -0.009(2) -0.006(2) -0.007(2)
C5B 0.074(4) 0.042(3) 0.031(3) -0.012(2) 0.017(3) -0.001(3)
C6A 0.031(2) 0.027(2) 0.030(2) -0.0057(18) -0.0011(18) -0.0052(17)
C6B 0.060(3) 0.032(3) 0.033(3) -0.010(2) 0.004(2) -0.007(2)
C7A 0.048(3) 0.066(4) 0.043(3) 0.005(3) -0.011(3) 0.000(3)
C7B 0.095(6) 0.056(4) 0.048(4) -0.010(3) 0.030(4) -0.013(4)
C8A 0.027(2) 0.040(3) 0.046(3) -0.021(2) 0.003(2) -0.0003(19)
C8B 0.059(3) 0.057(3) 0.034(3) -0.004(2) -0.014(3) 0.006(3)
C9A 0.052(3) 0.032(3) 0.059(4) -0.007(2) 0.014(3) 0.010(2)
C9B 0.058(3) 0.040(3) 0.054(3) -0.001(3) -0.016(3) -0.002(3)
C10A 0.030(2) 0.030(2) 0.035(2) -0.0100(19) 0.0022(19) -0.0045(18)
C10B 0.140(8) 0.076(5) 0.087(6) -0.013(5) -0.049(6) -0.019(5)
C11A 0.031(2) 0.041(3) 0.046(3) -0.009(2) 0.005(2) -0.009(2)
C11B 0.177(11) 0.135(9) 0.075(6) -0.036(6) 0.001(7) 0.009(8)
C12A 0.035(3) 0.067(4) 0.031(3) 0.010(2) -0.001(2) 0.007(2)
C12B 0.036(3) 0.108(6) 0.082(5) 0.022(4) 0.003(3) 0.000(3)
C13A 0.058(4) 0.065(4) 0.071(4) 0.037(3) 0.015(3) 0.024(3)
C13B 0.040(4) 0.103(6) 0.122(7) 0.025(5) -0.023(4) -0.003(4)
C14A 0.052(4) 0.090(5) 0.064(4) -0.004(4) 0.010(3) 0.001(3)
C14B 0.050(3) 0.024(2) 0.062(4) -0.009(2) 0.003(3) 0.006(2)
C15A 0.048(4) 0.126(7) 0.090(6) -0.054(5) 0.016(4) -0.016(4)
C15B 0.056(4) 0.044(3) 0.076(4) -0.021(3) 0.019(3) 0.006(3)
C16A 0.051(4) 0.076(5) 0.095(6) -0.028(4) 0.015(4) -0.010(3)
C16B 0.036(2) 0.025(2) 0.039(3) -0.0052(19) -0.003(2) -0.0007(18)
C17A 0.157(10) 0.077(6) 0.147(10) -0.028(6) -0.039(8) -0.034(6)
C17B 0.054(3) 0.045(3) 0.058(4) -0.003(3) -0.017(3) -0.001(3)
C18A 0.033(3) 0.062(4) 0.055(3) -0.020(3) -0.001(2) 0.007(2)
C18B 0.053(3) 0.042(3) 0.032(3) 0.005(2) 0.000(2) -0.003(2)
C19A 0.037(3) 0.082(5) 0.077(5) -0.033(4) 0.001(3) 0.007(3)
C19B 0.073(4) 0.056(4) 0.037(3) -0.003(3) 0.010(3) -0.001(3)

loop_
_atom_type_symbol
_atom_type_description
_atom_type_scat_dispersion_real
_atom_type_scat_dispersion_imag
_atom_type_scat_source
C C 0.0033 0.0016 'International Tables Vol C Tables 4.2.6.8 and 6.1.1.4'
H H 0.0000 0.0000 'International Tables Vol C Tables 4.2.6.8 and 6.1.1.4'
O O 0.0106 0.0060 'International Tables Vol C Tables 4.2.6.8 and 6.1.1.4'
F F 0.0171 0.0103 'International Tables Vol C Tables 4.2.6.8 and 6.1.1.4'
P P 0.1023 0.0942 'International Tables Vol C Tables 4.2.6.8 and 6.1.1.4'
Cl Cl 0.1484 0.1585 'International Tables Vol C Tables 4.2.6.8 and 6.1.1.4'
Pt Pt -1.7033 8.3905 'International Tables Vol C Tables 4.2.6.8 and 6.1.1.4'

loop_
_geom_angle_atom_site_label_1
_geom_angle_atom_site_label_2
_geom_angle_atom_site_label_3
_geom_angle
O1A Pt1A C1A 88.07(14)
O1A Pt1A Cl1A 178.67(10)
C1A Pt1A Cl1A 93.26(12)
O1A Pt1A P2A 89.91(10)
C1A Pt1A P2A 91.46(12)
Cl1A Pt1A P2A 89.96(4)
O1A Pt1A P1A 88.57(10)
C1A Pt1A P1A 90.18(11)
Cl1A Pt1A P1A 91.52(4)
P2A Pt1A P1A 177.72(5)
O1A Pt1A Cl2A 87.08(10)
C1A Pt1A Cl2A 174.72(12)
Cl1A Pt1A Cl2A 91.59(4)
P2A Pt1A Cl2A 86.47(5)
P1A Pt1A Cl2A 91.75(4)
O1B Pt1B C1B 88.65(16)
O1B Pt1B Cl1B 177.78(11)
C1B Pt1B Cl1B 93.40(12)
O1B Pt1B P2B 89.26(12)
C1B Pt1B P2B 91.26(13)
Cl1B Pt1B P2B 89.86(4)
O1B Pt1B P1B 91.99(12)
C1B Pt1B P1B 90.48(13)
Cl1B Pt1B P1B 88.84(5)
P2B Pt1B P1B 177.89(5)
O1B Pt1B Cl2B 85.62(11)
C1B Pt1B Cl2B 173.43(13)
Cl1B Pt1B Cl2B 92.38(5)
P2B Pt1B Cl2B 91.88(5)
P1B Pt1B Cl2B 86.52(5)
C10A P1A C12A 105.2(2)
C10A P1A C8A 106.2(2)
C12A P1A C8A 102.5(2)
C10A P1A Pt1A 113.75(15)
C12A P1A Pt1A 113.88(17)
C8A P1A Pt1A 114.25(16)
C8B P1B C10B 109.1(3)
C8B P1B C12B 105.0(3)
C10B P1B C12B 100.8(4)
C8B P1B Pt1B 115.6(2)
C10B P1B Pt1B 113.1(3)
C12B P1B Pt1B 112.0(2)
C14A P2A C18A 108.3(3)
C14A P2A C16A 106.5(4)
C18A P2A C16A 102.6(3)
C14A P2A Pt1A 118.7(2)
C18A P2A Pt1A 112.25(19)
C16A P2A Pt1A 107.1(2)
C16B P2B C14B 106.6(2)
C16B P2B C18B 106.2(2)
C14B P2B C18B 101.5(2)
C16B P2B Pt1B 112.09(15)
C14B P2B Pt1B 114.6(2)
C18B P2B Pt1B 114.89(19)
Pt1A O1A H1A 109.5
Pt1B O1B H1B 109.5
C2A C1A C6A 117.7(4)
C2A C1A Pt1A 119.2(3)
C6A C1A Pt1A 123.2(3)
C2B C1B C6B 117.2(4)
C2B C1B Pt1B 123.2(3)
C6B C1B Pt1B 119.5(3)
C1A C2A C3A 121.8(4)
C1A C2A H2A 119.1
C3A C2A H2A 119.1
C3B C2B C1B 121.5(4)
C3B C2B H2B 119.3
C1B C2B H2B 119.3
C4A C3A C2A 119.4(4)
C4A C3A H3A 120.3
C2A C3A H3A 120.3
C4B C3B C2B 120.2(4)
C4B C3B H3B 119.9
C2B C3B H3B 119.9
C5A C4A C3A 119.9(4)
C5A C4A C7A 119.7(5)
C3A C4A C7A 120.4(5)
C3B C4B C5B 119.5(4)
C3B C4B C7B 121.0(5)
C5B C4B C7B 119.5(5)
C4A C5A C6A 120.7(4)
C4A C5A H5A 119.7
C6A C5A H5A 119.7
C6B C5B C4B 120.3(5)
C6B C5B H5B 119.9
C4B C5B H5B 119.9
C5A C6A C1A 120.6(4)
C5A C6A H6A 119.7
C1A C6A H6A 119.7
C5B C6B C1B 121.3(5)
C5B C6B H6B 119.3
C1B C6B H6B 119.3
F2A' C7A F3A' 105.9(11)
F2A' C7A F3A 74(2)
F3A' C7A F3A 35(2)
F2A' C7A F1A' 106.0(11)
F3A' C7A F1A' 105.4(12)
F3A C7A F1A' 127.3(17)
F2A' C7A F1A 127.3(13)
F3A' C7A F1A 74(2)
F3A C7A F1A 103.8(8)
F1A' C7A F1A 33.9(18)
F2A' C7A F2A 34.0(19)
F3A' C7A F2A 130.6(17)
F3A C7A F2A 104.6(7)
F1A' C7A F2A 76.5(16)
F1A C7A F2A 106.5(7)
F2A' C7A C4A 115.3(11)
F3A' C7A C4A 110.1(13)
F3A C7A C4A 113.6(6)
F1A' C7A C4A 113.3(13)
F1A C7A C4A 113.5(8)
F2A C7A C4A 114.0(6)
F3B C7B F3B' 85(2)
F3B C7B F1B' 118(2)
F3B' C7B F1B' 106.7(13)
F3B C7B F2B' 22(2)
F3B' C7B F2B' 106.4(12)
F1B' C7B F2B' 105.0(12)
F3B C7B F1B 107.8(9)
F3B' C7B F1B 26(2)
F1B' C7B F1B 85(2)
F2B' C7B F1B 127(2)
F3B C7B F2B 105.6(10)
F3B' C7B F2B 124(2)
F1B' C7B F2B 20(2)
F2B' C7B F2B 88(2)
F1B C7B F2B 104.6(9)
F3B C7B C4B 113.8(11)
F3B' C7B C4B 113.9(16)
F1B' C7B C4B 114.9(13)
F2B' C7B C4B 109.4(15)
F1B C7B C4B 113.0(8)
F2B C7B C4B 111.4(8)
C9A C8A P1A 116.4(3)
C9A C8A H8A1 108.2
P1A C8A H8A1 108.2
C9A C8A H8A2 108.2
P1A C8A H8A2 108.2
H8A1 C8A H8A2 107.3
C9B C8B P1B 114.5(4)
C9B C8B H8B1 108.6
P1B C8B H8B1 108.6
C9B C8B H8B2 108.6
P1B C8B H8B2 108.6
H8B1 C8B H8B2 107.6
C8A C9A H9A1 109.5
C8A C9A H9A2 109.5
H9A1 C9A H9A2 109.5
C8A C9A H9A3 109.5
H9A1 C9A H9A3 109.5
H9A2 C9A H9A3 109.5
C8B C9B H9B1 109.5
C8B C9B H9B2 109.5
H9B1 C9B H9B2 109.5
C8B C9B H9B3 109.5
H9B1 C9B H9B3 109.5
H9B2 C9B H9B3 109.5
C11A C10A P1A 115.4(3)
C11A C10A H10A 108.4
P1A C10A H10A 108.4
C11A C10A H10B 108.4
P1A C10A H10B 108.4
H10A C10A H10B 107.5
C11B C10B P1B 115.6(8)
C11B C10B H10C 108.4
P1B C10B H10C 108.4
C11B C10B H10D 108.4
P1B C10B H10D 108.4
H10C C10B H10D 107.4
C10A C11A H11A 109.5
C10A C11A H11B 109.5
H11A C11A H11B 109.5
C10A C11A H11C 109.5
H11A C11A H11C 109.5
H11B C11A H11C 109.5
C10B C11B H11D 109.5
C10B C11B H11E 109.5
H11D C11B H11E 109.5
C10B C11B H11F 109.5
H11D C11B H11F 109.5
H11E C11B H11F 109.5
C13A C12A P1A 115.3(4)
C13A C12A H12A 108.5
P1A C12A H12A 108.5
C13A C12A H12B 108.5
P1A C12A H12B 108.5
H12A C12A H12B 107.5
C13B C12B P1B 116.4(6)
C13B C12B H12C 108.2
P1B C12B H12C 108.2
C13B C12B H12D 108.2
P1B C12B H12D 108.2
H12C C12B H12D 107.3
C12A C13A H13A 109.5
C12A C13A H13B 109.5
H13A C13A H13B 109.5
C12A C13A H13C 109.5
H13A C13A H13C 109.5
H13B C13A H13C 109.5
C12B C13B H13D 109.5
C12B C13B H13E 109.5
H13D C13B H13E 109.5
C12B C13B H13F 109.5
H13D C13B H13F 109.5
H13E C13B H13F 109.5
C15A C14A P2A 112.1(6)
C15A C14A H14A 109.2
P2A C14A H14A 109.2
C15A C14A H14B 109.2
P2A C14A H14B 109.2
H14A C14A H14B 107.9
C15B C14B P2B 115.9(4)
C15B C14B H14C 108.3
P2B C14B H14C 108.3
C15B C14B H14D 108.3
P2B C14B H14D 108.3
H14C C14B H14D 107.4
C14A C15A H15A 109.5
C14A C15A H15B 109.5
H15A C15A H15B 109.5
C14A C15A H15C 109.5
H15A C15A H15C 109.5
H15B C15A H15C 109.5
C14B C15B H15D 109.5
C14B C15B H15E 109.5
H15D C15B H15E 109.5
C14B C15B H15F 109.5
H15D C15B H15F 109.5
H15E C15B H15F 109.5
C17A C16A P2A 118.8(6)
C17A C16A H16A 107.6
P2A C16A H16A 107.6
C17A C16A H16B 107.6
P2A C16A H16B 107.6
H16A C16A H16B 107.1
C17B C16B P2B 116.4(3)
C17B C16B H16C 108.2
P2B C16B H16C 108.2
C17B C16B H16D 108.2
P2B C16B H16D 108.2
H16C C16B H16D 107.3
C16A C17A H17A 109.5
C16A C17A H17B 109.5
H17A C17A H17B 109.5
C16A C17A H17C 109.5
H17A C17A H17C 109.5
H17B C17A H17C 109.5
C16B C17B H17D 109.5
C16B C17B H17E 109.5
H17D C17B H17E 109.5
C16B C17B H17F 109.5
H17D C17B H17F 109.5
H17E C17B H17F 109.5
C19A C18A P2A 116.2(5)
C19A C18A H18A 108.2
P2A C18A H18A 108.2
C19A C18A H18B 108.2
P2A C18A H18B 108.2
H18A C18A H18B 107.4
C19B C18B P2B 115.8(4)
C19B C18B H18C 108.3
P2B C18B H18C 108.3
C19B C18B H18D 108.3
P2B C18B H18D 108.3
H18C C18B H18D 107.4
C18A C19A H19A 109.5
C18A C19A H19B 109.5
H19A C19A H19B 109.5
C18A C19A H19C 109.5
H19A C19A H19C 109.5
H19B C19A H19C 109.5
C18B C19B H19D 109.5
C18B C19B H19E 109.5
H19D C19B H19E 109.5
C18B C19B H19F 109.5
H19D C19B H19F 109.5
H19E C19B H19F 109.5

loop_
_geom_bond_atom_site_label_1
_geom_bond_atom_site_label_2
_geom_bond_distance
Pt1A O1A 2.024(3)
Pt1A C1A 2.050(4)
Pt1A Cl1A 2.3481(11)
Pt1A P2A 2.3657(13)
Pt1A P1A 2.3682(11)
Pt1A Cl2A 2.4478(12)
Pt1B O1B 2.031(3)
Pt1B C1B 2.049(4)
Pt1B Cl1B 2.3494(12)
Pt1B P2B 2.3723(13)
Pt1B P1B 2.3793(15)
Pt1B Cl2B 2.4356(12)
P1A C10A 1.810(4)
P1A C12A 1.816(5)
P1A C8A 1.820(5)
P1B C8B 1.807(6)
P1B C10B 1.812(8)
P1B C12B 1.828(7)
P2A C14A 1.750(7)
P2A C18A 1.810(5)
P2A C16A 1.945(7)
P2B C16B 1.813(4)
P2B C14B 1.819(5)
P2B C18B 1.825(5)
F1A C7A 1.311(9)
F1A' C7A 1.306(12)
F1B C7B 1.322(10)
F1B' C7B 1.315(13)
F2A C7A 1.316(9)
F2A' C7A 1.293(12)
F2B C7B 1.325(11)
F2B' C7B 1.319(13)
F3A C7A 1.308(8)
F3A' C7A 1.304(12)
F3B C7B 1.299(11)
F3B' C7B 1.306(13)
O1A H1A 0.8400
O1B H1B 0.8400
C1A C2A 1.387(6)
C1A C6A 1.410(6)
C1B C2B 1.399(6)
C1B C6B 1.402(6)
C2A C3A 1.392(6)
C2A H2A 0.9500
C2B C3B 1.383(6)
C2B H2B 0.9500
C3A C4A 1.388(7)
C3A H3A 0.9500
C3B C4B 1.380(7)
C3B H3B 0.9500
C4A C5A 1.379(7)
C4A C7A 1.486(7)
C4B C5B 1.386(7)
C4B C7B 1.496(7)
C5A C6A 1.381(6)
C5A H5A 0.9500
C5B C6B 1.381(7)
C5B H5B 0.9500
C6A H6A 0.9500
C6B H6B 0.9500
C8A C9A 1.516(7)
C8A H8A1 0.9900
C8A H8A2 0.9900
C8B C9B 1.534(8)
C8B H8B1 0.9900
C8B H8B2 0.9900
C9A H9A1 0.9800
C9A H9A2 0.9800
C9A H9A3 0.9800
C9B H9B1 0.9800
C9B H9B2 0.9800
C9B H9B3 0.9800
C10A C11A 1.530(6)
C10A H10A 0.9900
C10A H10B 0.9900
C10B C11B 1.337(11)
C10B H10C 0.9900
C10B H10D 0.9900
C11A H11A 0.9800
C11A H11B 0.9800
C11A H11C 0.9800
C11B H11D 0.9800
C11B H11E 0.9800
C11B H11F 0.9800
C12A C13A 1.508(8)
C12A H12A 0.9900
C12A H12B 0.9900
C12B C13B 1.537(9)
C12B H12C 0.9900
C12B H12D 0.9900
C13A H13A 0.9800
C13A H13B 0.9800
C13A H13C 0.9800
C13B H13D 0.9800
C13B H13E 0.9800
C13B H13F 0.9800
C14A C15A 1.466(10)
C14A H14A 0.9900
C14A H14B 0.9900
C14B C15B 1.516(8)
C14B H14C 0.9900
C14B H14D 0.9900
C15A H15A 0.9800
C15A H15B 0.9800
C15A H15C 0.9800
C15B H15D 0.9800
C15B H15E 0.9800
C15B H15F 0.9800
C16A C17A 1.393(11)
C16A H16A 0.9900
C16A H16B 0.9900
C16B C17B 1.521(7)
C16B H16C 0.9900
C16B H16D 0.9900
C17A H17A 0.9800
C17A H17B 0.9800
C17A H17C 0.9800
C17B H17D 0.9800
C17B H17E 0.9800
C17B H17F 0.9800
C18A C19A 1.517(7)
C18A H18A 0.9900
C18A H18B 0.9900
C18B C19B 1.507(8)
C18B H18C 0.9900
C18B H18D 0.9900
C19A H19A 0.9800
C19A H19B 0.9800
C19A H19C 0.9800
C19B H19D 0.9800
C19B H19E 0.9800
C19B H19F 0.9800

loop_
_geom_torsion_atom_site_label_1
_geom_torsion_atom_site_label_2
_geom_torsion_atom_site_label_3
_geom_torsion_atom_site_label_4
_geom_torsion
O1A Pt1A P1A C10A -136.30(19)
C1A Pt1A P1A C10A -48.2(2)
Cl1A Pt1A P1A C10A 45.03(17)
P2A Pt1A P1A C10A 175.5(11)
Cl2A Pt1A P1A C10A 136.67(17)
O1A Pt1A P1A C12A 103.1(2)
C1A Pt1A P1A C12A -168.8(2)
Cl1A Pt1A P1A C12A -75.5(2)
P2A Pt1A P1A C12A 55.0(11)
Cl2A Pt1A P1A C12A 16.1(2)
O1A Pt1A P1A C8A -14.1(2)
C1A Pt1A P1A C8A 73.9(2)
Cl1A Pt1A P1A C8A 167.19(18)
P2A Pt1A P1A C8A -62.3(11)
Cl2A Pt1A P1A C8A -101.17(18)
O1B Pt1B P1B C8B 101.2(2)
C1B Pt1B P1B C8B 12.5(2)
Cl1B Pt1B P1B C8B -80.9(2)
P2B Pt1B P1B C8B -132.7(11)
Cl2B Pt1B P1B C8B -173.3(2)
O1B Pt1B P1B C10B -25.6(4)
C1B Pt1B P1B C10B -114.2(4)
Cl1B Pt1B P1B C10B 152.4(4)
P2B Pt1B P1B C10B 100.6(12)
Cl2B Pt1B P1B C10B 59.9(4)
O1B Pt1B P1B C12B -138.6(3)
C1B Pt1B P1B C12B 132.7(3)
Cl1B Pt1B P1B C12B 39.3(3)
P2B Pt1B P1B C12B -12.5(12)
Cl2B Pt1B P1B C12B -53.1(3)
O1A Pt1A P2A C14A 93.9(3)
C1A Pt1A P2A C14A 5.9(3)
Cl1A Pt1A P2A C14A -87.4(3)
P1A Pt1A P2A C14A 142.1(11)
Cl2A Pt1A P2A C14A -179.0(3)
O1A Pt1A P2A C18A -138.4(2)
C1A Pt1A P2A C18A 133.5(2)
Cl1A Pt1A P2A C18A 40.3(2)
P1A Pt1A P2A C18A -90.2(11)
Cl2A Pt1A P2A C18A -51.3(2)
O1A Pt1A P2A C16A -26.5(3)
C1A Pt1A P2A C16A -114.6(3)
Cl1A Pt1A P2A C16A 152.2(3)
P1A Pt1A P2A C16A 21.7(11)
Cl2A Pt1A P2A C16A 60.6(3)
O1B Pt1B P2B C16B -133.8(2)
C1B Pt1B P2B C16B -45.2(2)
Cl1B Pt1B P2B C16B 48.21(17)
P1B Pt1B P2B C16B 100.0(12)
Cl2B Pt1B P2B C16B 140.59(18)
O1B Pt1B P2B C14B -12.1(2)
C1B Pt1B P2B C14B 76.5(2)
Cl1B Pt1B P2B C14B 169.89(19)
P1B Pt1B P2B C14B -138.3(11)
Cl2B Pt1B P2B C14B -97.74(19)
O1B Pt1B P2B C18B 104.8(2)
C1B Pt1B P2B C18B -166.5(2)
Cl1B Pt1B P2B C18B -73.1(2)
P1B Pt1B P2B C18B -21.3(12)
Cl2B Pt1B P2B C18B 19.2(2)
O1A Pt1A C1A C2A -15.4(3)
Cl1A Pt1A C1A C2A 164.5(3)
P2A Pt1A C1A C2A 74.5(3)
P1A Pt1A C1A C2A -103.9(3)
Cl2A Pt1A C1A C2A 7.6(15)
O1A Pt1A C1A C6A 164.9(3)
Cl1A Pt1A C1A C6A -15.2(3)
P2A Pt1A C1A C6A -105.3(3)
P1A Pt1A C1A C6A 76.3(3)
Cl2A Pt1A C1A C6A -172.1(10)
O1B Pt1B C1B C2B 166.2(4)
Cl1B Pt1B C1B C2B -12.9(4)
P2B Pt1B C1B C2B 77.0(4)
P1B Pt1B C1B C2B -101.8(4)
Cl2B Pt1B C1B C2B -164.5(9)
O1B Pt1B C1B C6B -16.6(4)
Cl1B Pt1B C1B C6B 164.3(4)
P2B Pt1B C1B C6B -105.8(4)
P1B Pt1B C1B C6B 75.4(4)
Cl2B Pt1B C1B C6B 12.7(14)
C6A C1A C2A C3A -1.3(6)
Pt1A C1A C2A C3A 178.9(3)
C6B C1B C2B C3B -0.8(7)
Pt1B C1B C2B C3B 176.5(4)
C1A C2A C3A C4A 1.0(7)
C1B C2B C3B C4B -0.5(8)
C2A C3A C4A C5A 0.1(7)
C2A C3A C4A C7A -179.9(4)
C2B C3B C4B C5B 1.6(8)
C2B C3B C4B C7B 179.9(5)
C3A C4A C5A C6A -0.8(7)
C7A C4A C5A C6A 179.1(4)
C3B C4B C5B C6B -1.5(9)
C7B C4B C5B C6B -179.8(6)
C4A C5A C6A C1A 0.5(7)
C2A C1A C6A C5A 0.6(6)
Pt1A C1A C6A C5A -179.7(3)
C4B C5B C6B C1B 0.2(9)
C2B C1B C6B C5B 0.9(8)
Pt1B C1B C6B C5B -176.5(4)
C5A C4A C7A F2A' 14(3)
C3A C4A C7A F2A' -166(3)
C5A C4A C7A F3A' -106(3)
C3A C4A C7A F3A' 74(3)
C5A C4A C7A F3A -68.7(10)
C3A C4A C7A F3A 111.3(9)
C5A C4A C7A F1A' 136(2)
C3A C4A C7A F1A' -44(2)
C5A C4A C7A F1A 173.1(10)
C3A C4A C7A F1A -6.9(12)
C5A C4A C7A F2A 51.0(10)
C3A C4A C7A F2A -129.0(9)
C3B C4B C7B F3B 124.7(17)
C5B C4B C7B F3B -57.1(17)
C3B C4B C7B F3B' 29(3)
C5B C4B C7B F3B' -153(3)
C3B C4B C7B F1B' -94(3)
C5B C4B C7B F1B' 84(3)
C3B C4B C7B F2B' 148(3)
C5B C4B C7B F2B' -34(3)
C3B C4B C7B F1B 1.3(18)
C5B C4B C7B F1B 179.5(16)
C3B C4B C7B F2B -116.1(13)
C5B C4B C7B F2B 62.1(14)
C10A P1A C8A C9A 53.8(4)
C12A P1A C8A C9A 164.0(4)
Pt1A P1A C8A C9A -72.4(4)
C10B P1B C8B C9B -160.8(5)
C12B P1B C8B C9B -53.4(5)
Pt1B P1B C8B C9B 70.5(5)
C12A P1A C10A C11A -51.4(4)
C8A P1A C10A C11A 56.8(4)
Pt1A P1A C10A C11A -176.7(3)
C8B P1B C10B C11B -43.8(9)
C12B P1B C10B C11B -154.0(8)
Pt1B P1B C10B C11B 86.3(8)
C10A P1A C12A C13A -57.2(5)
C8A P1A C12A C13A -168.1(4)
Pt1A P1A C12A C13A 68.0(5)
C8B P1B C12B C13B -49.0(7)
C10B P1B C12B C13B 64.3(7)
Pt1B P1B C12B C13B -175.2(5)
C18A P2A C14A C15A -58.7(6)
C16A P2A C14A C15A -168.5(5)
Pt1A P2A C14A C15A 70.8(5)
C16B P2B C14B C15B 55.6(5)
C18B P2B C14B C15B 166.6(5)
Pt1B P2B C14B C15B -69.0(5)
C14A P2A C16A C17A 24.1(8)
C18A P2A C16A C17A -89.6(8)
Pt1A P2A C16A C17A 152.1(7)
C14B P2B C16B C17B 51.5(5)
C18B P2B C16B C17B -56.1(5)
Pt1B P2B C16B C17B 177.7(3)
C14A P2A C18A C19A -53.2(5)
C16A P2A C18A C19A 59.1(5)
Pt1A P2A C18A C19A 173.7(4)
C16B P2B C18B C19B -55.4(5)
C14B P2B C18B C19B -166.6(5)
Pt1B P2B C18B C19B 69.1(5)
